data_4061455
_journal_name_full Organometallics
_journal_paper_doi 10.1021/om0501780
_journal_year 2005
_chemical_formula_sum 'C61 H70 N3 O2 P Ru'
_chemical_formula_weight 1009.24
_space_group_IT_number 14
_symmetry_cell_setting monoclinic
_symmetry_space_group_name_Hall '-P 2yn'
_symmetry_space_group_name_H-M 'P 1 21/n 1'
_cell_angle_alpha 90.00
_cell_angle_beta 97.765(3)
_cell_angle_gamma 90.00
_cell_formula_units_Z 4
_cell_length_a 13.3875(11)
_cell_length_b 29.217(2)
_cell_length_c 14.0010(12)
_cell_measurement_temperature 117(1)
_cell_volume 5426.2(8)
_diffrn_ambient_temperature 117(1)
_exptl_crystal_density_diffrn 1.235
_cod_original_sg_symbol_H-M 'P 21/n'
_cod_database_code 4061455

loop_
_symmetry_equiv_pos_as_xyz
'x, y, z'
'-x+1/2, y+1/2, -z+1/2'
'-x, -y, -z'
'x-1/2, -y-1/2, z-1/2'

loop_
_atom_site_label
_atom_site_type_symbol
_atom_site_fract_x
_atom_site_fract_y
_atom_site_fract_z
_atom_site_U_iso_or_equiv
_atom_site_adp_type
_atom_site_occupancy
_atom_site_symmetry_multiplicity
_atom_site_calc_flag
_atom_site_refinement_flags
_atom_site_disorder_assembly
_atom_site_disorder_group
C1 C 0.5004(3) 0.98213(13) 0.2229(3) 0.0252(8) Uani 1 1 d . . .
C2 C 0.4958(3) 1.00723(14) 0.1376(3) 0.0318(9) Uani 1 1 d . . .
H2 H 0.4468 1.0002 0.0862 0.038 Uiso 1 1 calc R . .
C3 C 0.5621(4) 1.04204(15) 0.1281(3) 0.0375(10) Uani 1 1 d . . .
H3 H 0.5570 1.0587 0.0710 0.045 Uiso 1 1 calc R . .
C4 C 0.6359(4) 1.05241(16) 0.2026(3) 0.0432(11) Uani 1 1 d . . .
H4 H 0.6813 1.0757 0.1947 0.052 Uiso 1 1 calc R . .
C5 C 0.6447(3) 1.02885(15) 0.2902(3) 0.0357(10) Uani 1 1 d . . .
C6 C 0.5742(3) 0.99422(12) 0.2989(3) 0.0241(8) Uani 1 1 d . . .
C7 C 0.6203(3) 0.93670(12) 0.4128(2) 0.0228(8) Uani 1 1 d . . .
C8 C 0.6117(3) 0.91546(13) 0.5083(3) 0.0231(8) Uani 1 1 d . . .
C9 C 0.5761(3) 0.93577(13) 0.5867(3) 0.0260(8) Uani 1 1 d . . .
H9 H 0.5451 0.9643 0.5812 0.031 Uiso 1 1 calc R . .
C10 C 0.5881(3) 0.91218(13) 0.6736(3) 0.0290(9) Uani 1 1 d . . .
H10 H 0.5642 0.9248 0.7271 0.035 Uiso 1 1 calc R . .
C11 C 0.6355(3) 0.86978(13) 0.6810(3) 0.0262(8) Uani 1 1 d . . .
H11 H 0.6472 0.8547 0.7400 0.031 Uiso 1 1 calc R . .
C12 C 0.6648(3) 0.85055(13) 0.5996(3) 0.0229(7) Uani 1 1 d . . .
C13 C 0.7169(3) 0.80571(13) 0.5927(3) 0.0247(8) Uani 1 1 d . . .
C14 C 0.7994(3) 0.75513(13) 0.4977(2) 0.0251(8) Uani 1 1 d . . .
C15 C 0.7425(3) 0.71482(14) 0.4815(3) 0.0314(9) Uani 1 1 d . . .
C16 C 0.7951(4) 0.67399(15) 0.4732(3) 0.0426(12) Uani 1 1 d . . .
H16 H 0.7594 0.6467 0.4632 0.051 Uiso 1 1 calc R . .
C17 C 0.8982(4) 0.67334(16) 0.4795(3) 0.0493(14) Uani 1 1 d . . .
H17 H 0.9314 0.6458 0.4723 0.059 Uiso 1 1 calc R . .
C18 C 0.9526(4) 0.71257(17) 0.4964(3) 0.0434(12) Uani 1 1 d . . .
H18 H 1.0225 0.7114 0.5012 0.052 Uiso 1 1 calc R . .
C19 C 0.9047(3) 0.75489(14) 0.5066(3) 0.0302(9) Uani 1 1 d . . .
C20 C 0.4280(4) 0.94277(15) 0.2347(3) 0.0350(10) Uani 1 1 d . . .
H20 H 0.469(4) 0.9179(17) 0.267(3) 0.042 Uiso 1 1 calc . . .
C21 C 0.3488(4) 0.95539(18) 0.2994(4) 0.0497(13) Uani 1 1 d . . .
H21A H 0.3818 0.9659 0.3606 0.075 Uiso 1 1 calc R . .
H21B H 0.3086 0.9290 0.3088 0.075 Uiso 1 1 calc R . .
H21C H 0.3063 0.9792 0.2693 0.075 Uiso 1 1 calc R . .
C22 C 0.3759(5) 0.92350(17) 0.1400(3) 0.0534(14) Uani 1 1 d . . .
H22A H 0.3303 0.9459 0.1087 0.080 Uiso 1 1 calc R . .
H22B H 0.3389 0.8965 0.1524 0.080 Uiso 1 1 calc R . .
H22C H 0.4255 0.9159 0.0990 0.080 Uiso 1 1 calc R . .
C23 C 0.7266(5) 1.0391(2) 0.3717(5) 0.0657(18) Uani 1 1 d . . .
H23 H 0.723(5) 1.016(2) 0.421(4) 0.079 Uiso 1 1 calc . . .
C24 C 0.7182(7) 1.0824(3) 0.4167(6) 0.143(5) Uani 1 1 d . . .
H24A H 0.6509 1.0862 0.4320 0.214 Uiso 1 1 calc R . .
H24B H 0.7329 1.1063 0.3737 0.214 Uiso 1 1 calc R . .
H24C H 0.7652 1.0839 0.4749 0.214 Uiso 1 1 calc R . .
C25 C 0.8270(7) 1.0353(8) 0.3409(13) 0.338(16) Uani 1 1 d . . .
H25A H 0.8542 1.0654 0.3341 0.508 Uiso 1 1 calc R . .
H25B H 0.8216 1.0196 0.2802 0.508 Uiso 1 1 calc R . .
H25C H 0.8708 1.0185 0.3883 0.508 Uiso 1 1 calc R . .
C26 C 0.6285(4) 0.71418(15) 0.4736(3) 0.0380(10) Uani 1 1 d . . .
H26 H 0.606(4) 0.7461(18) 0.474(3) 0.046 Uiso 1 1 calc . . .
C27 C 0.5917(4) 0.6906(2) 0.5583(3) 0.0555(14) Uani 1 1 d . . .
H27A H 0.6135 0.6593 0.5608 0.083 Uiso 1 1 calc R . .
H27B H 0.5194 0.6917 0.5512 0.083 Uiso 1 1 calc R . .
H27C H 0.6188 0.7059 0.6169 0.083 Uiso 1 1 calc R . .
C28 C 0.5777(5) 0.6932(3) 0.3823(4) 0.082(2) Uani 1 1 d . . .
H28A H 0.6011 0.7079 0.3281 0.123 Uiso 1 1 calc R . .
H28B H 0.5061 0.6972 0.3785 0.123 Uiso 1 1 calc R . .
H28C H 0.5932 0.6612 0.3816 0.123 Uiso 1 1 calc R . .
C29 C 0.9659(3) 0.79718(16) 0.5336(3) 0.0367(10) Uani 1 1 d . . .
H29 H 0.926(4) 0.8235(17) 0.508(3) 0.044 Uiso 1 1 calc . . .
C30 C 0.9838(4) 0.80237(19) 0.6433(4) 0.0536(13) Uani 1 1 d . . .
H30A H 0.9204 0.8018 0.6679 0.080 Uiso 1 1 calc R . .
H30B H 1.0172 0.8309 0.6598 0.080 Uiso 1 1 calc R . .
H30C H 1.0252 0.7776 0.6709 0.080 Uiso 1 1 calc R . .
C31 C 1.0663(4) 0.7991(2) 0.4943(4) 0.0546(14) Uani 1 1 d . . .
H31A H 1.1108 0.7763 0.5256 0.082 Uiso 1 1 calc R . .
H31B H 1.0958 0.8288 0.5062 0.082 Uiso 1 1 calc R . .
H31C H 1.0555 0.7934 0.4261 0.082 Uiso 1 1 calc R . .
C32 C 0.5956(3) 0.82271(13) 0.3285(3) 0.0248(8) Uani 1 1 d . . .
C33 C 0.4926(3) 0.81642(13) 0.3472(3) 0.0258(8) Uani 1 1 d . . .
C34 C 0.4607(3) 0.81433(16) 0.4386(3) 0.0371(10) Uani 1 1 d . . .
H34 H 0.5077 0.8172 0.4935 0.044 Uiso 1 1 calc R . .
C35 C 0.3605(4) 0.8080(2) 0.4477(4) 0.0548(15) Uani 1 1 d . . .
H35 H 0.3404 0.8065 0.5086 0.066 Uiso 1 1 calc R . .
C36 C 0.2895(4) 0.8039(2) 0.3668(4) 0.0623(17) Uani 1 1 d . . .
H36 H 0.2218 0.8002 0.3734 0.075 Uiso 1 1 calc R . .
C37 C 0.3192(4) 0.80525(19) 0.2764(4) 0.0522(13) Uani 1 1 d . . .
H37 H 0.2715 0.8023 0.2219 0.063 Uiso 1 1 calc R . .
C38 C 0.4189(3) 0.81097(14) 0.2669(3) 0.0342(9) Uani 1 1 d . . .
H38 H 0.4382 0.8113 0.2055 0.041 Uiso 1 1 calc R . .
C39 C 0.9085(3) 0.87533(14) 0.2913(3) 0.0295(9) Uani 1 1 d . . .
C40 C 0.9319(3) 0.89852(15) 0.3784(3) 0.0344(9) Uani 1 1 d . . .
H40 H 0.8932 0.8936 0.4278 0.041 Uiso 1 1 calc R . .
C41 C 1.0115(4) 0.92867(17) 0.3922(4) 0.0454(11) Uani 1 1 d . . .
H41 H 1.0261 0.9440 0.4506 0.054 Uiso 1 1 calc R . .
C42 C 1.0693(4) 0.93610(18) 0.3199(4) 0.0539(14) Uani 1 1 d . . .
H42 H 1.1235 0.9562 0.3297 0.065 Uiso 1 1 calc R . .
C43 C 1.0474(4) 0.91397(19) 0.2332(4) 0.0549(14) Uani 1 1 d . . .
H43 H 1.0867 0.9192 0.1844 0.066 Uiso 1 1 calc R . .
C44 C 0.9676(4) 0.88404(16) 0.2185(3) 0.0405(11) Uani 1 1 d . . .
H44 H 0.9529 0.8694 0.1593 0.049 Uiso 1 1 calc R . .
C45 C 0.8566(3) 0.77907(13) 0.2589(3) 0.0273(8) Uani 1 1 d . . .
C46 C 0.7901(3) 0.74235(14) 0.2549(3) 0.0327(9) Uani 1 1 d . . .
H46 H 0.7235 0.7473 0.2643 0.039 Uiso 1 1 calc R . .
C47 C 0.8221(4) 0.69860(15) 0.2370(3) 0.0398(11) Uani 1 1 d . . .
H47 H 0.7767 0.6744 0.2335 0.048 Uiso 1 1 calc R . .
C48 C 0.9204(4) 0.69060(16) 0.2244(3) 0.0433(11) Uani 1 1 d . . .
H48 H 0.9417 0.6611 0.2124 0.052 Uiso 1 1 calc R . .
C49 C 0.9883(4) 0.72697(15) 0.2296(3) 0.0401(11) Uani 1 1 d . . .
H49 H 1.0552 0.7218 0.2218 0.048 Uiso 1 1 calc R . .
C50 C 0.9558(3) 0.77074(14) 0.2463(3) 0.0319(9) Uani 1 1 d . . .
H50 H 1.0011 0.7950 0.2491 0.038 Uiso 1 1 calc R . .
C51 C 0.7429(3) 0.84932(14) 0.1544(3) 0.0265(8) Uani 1 1 d . . .
C52 C 0.6889(3) 0.89014(14) 0.1421(3) 0.0313(9) Uani 1 1 d . . .
H52 H 0.6816 0.9083 0.1952 0.038 Uiso 1 1 calc R . .
C53 C 0.6461(4) 0.90363(16) 0.0509(3) 0.0397(11) Uani 1 1 d . . .
H53 H 0.6097 0.9308 0.0431 0.048 Uiso 1 1 calc R . .
C54 C 0.6569(4) 0.87693(17) -0.0291(3) 0.0433(11) Uani 1 1 d . . .
H54 H 0.6287 0.8864 -0.0902 0.052 Uiso 1 1 calc R . .
C55 C 0.7096(4) 0.83633(16) -0.0175(3) 0.0386(10) Uani 1 1 d . . .
H55 H 0.7165 0.8182 -0.0708 0.046 Uiso 1 1 calc R . .
C56 C 0.7524(3) 0.82266(14) 0.0736(3) 0.0311(9) Uani 1 1 d . . .
H56 H 0.7881 0.7953 0.0810 0.037 Uiso 1 1 calc R . .
C57 C 0.8812(6) 0.9273(3) 0.6658(8) 0.113(3) Uani 1 1 d . . .
H57A H 0.8098 0.9307 0.6479 0.169 Uiso 1 1 calc R . .
H57B H 0.9052 0.9025 0.6300 0.169 Uiso 1 1 calc R . .
H57C H 0.9145 0.9551 0.6518 0.169 Uiso 1 1 calc R . .
C58 C 0.9041(8) 0.9168(4) 0.7763(10) 0.144(5) Uani 1 1 d . . .
H58A H 0.8746 0.8873 0.7874 0.173 Uiso 1 1 calc R . .
H58B H 0.9766 0.9136 0.7922 0.173 Uiso 1 1 calc R . .
C59 C 0.8707(8) 0.9487(4) 0.8434(10) 0.149(5) Uani 1 1 d . . .
H59A H 0.7978 0.9507 0.8311 0.178 Uiso 1 1 calc R . .
H59B H 0.8973 0.9787 0.8312 0.178 Uiso 1 1 calc R . .
C60 C 0.9006(10) 0.9373(5) 0.9466(10) 0.160(5) Uani 1 1 d . . .
H60A H 0.9734 0.9351 0.9600 0.192 Uiso 1 1 calc R . .
H60B H 0.8723 0.9079 0.9607 0.192 Uiso 1 1 calc R . .
C61 C 0.8602(10) 0.9768(5) 1.0158(13) 0.204(8) Uani 1 1 d . . .
H61A H 0.8902 1.0057 1.0035 0.306 Uiso 1 1 calc R . .
H61B H 0.8787 0.9687 1.0822 0.306 Uiso 1 1 calc R . .
H61C H 0.7882 0.9792 1.0020 0.306 Uiso 1 1 calc R . .
H32 H 0.604(3) 0.8187(12) 0.263(3) 0.016(9) Uiso 1 1 d . . .
N1 N 0.5715(2) 0.97327(10) 0.3905(2) 0.0252(7) Uani 1 1 d . . .
N2 N 0.6498(2) 0.87302(10) 0.5153(2) 0.0207(6) Uani 1 1 d . . .
N3 N 0.7488(2) 0.79857(10) 0.5059(2) 0.0220(6) Uani 1 1 d . . .
O1 O 0.6825(2) 0.91524(9) 0.36171(18) 0.0259(6) Uani 1 1 d . . .
O2 O 0.7293(2) 0.78057(9) 0.66379(18) 0.0333(7) Uani 1 1 d . . .
P P 0.80318(8) 0.83524(3) 0.27641(7) 0.0234(2) Uani 1 1 d . . .
Ru Ru 0.70764(2) 0.847844(10) 0.40097(2) 0.02010(9) Uani 1 1 d . . .

loop_
_atom_site_aniso_label
_atom_site_aniso_U_11
_atom_site_aniso_U_22
_atom_site_aniso_U_33
_atom_site_aniso_U_23
_atom_site_aniso_U_13
_atom_site_aniso_U_12
C1 0.032(2) 0.0212(19) 0.0230(18) -0.0001(14) 0.0075(15) 0.0037(16)
C2 0.047(3) 0.027(2) 0.0202(18) 0.0000(15) 0.0008(17) 0.0051(19)
C3 0.055(3) 0.033(2) 0.027(2) 0.0109(17) 0.0125(19) 0.010(2)
C4 0.042(3) 0.033(2) 0.056(3) 0.019(2) 0.013(2) -0.003(2)
C5 0.036(2) 0.029(2) 0.041(2) 0.0076(17) -0.0001(19) -0.0008(19)
C6 0.031(2) 0.0201(19) 0.0223(17) 0.0035(13) 0.0079(15) 0.0061(16)
C7 0.027(2) 0.0200(19) 0.0220(17) -0.0004(13) 0.0057(15) 0.0033(15)
C8 0.0225(19) 0.0237(19) 0.0230(18) -0.0006(14) 0.0021(14) 0.0042(15)
C9 0.032(2) 0.0200(19) 0.0266(19) 0.0007(14) 0.0075(16) 0.0070(16)
C10 0.040(2) 0.026(2) 0.0227(18) -0.0018(14) 0.0083(16) 0.0043(17)
C11 0.034(2) 0.025(2) 0.0193(17) 0.0023(14) 0.0037(15) -0.0001(17)
C12 0.0216(18) 0.0215(18) 0.0250(17) 0.0021(14) 0.0010(14) -0.0008(15)
C13 0.024(2) 0.026(2) 0.0234(18) -0.0004(14) 0.0011(15) 0.0008(16)
C14 0.033(2) 0.024(2) 0.0194(17) 0.0045(14) 0.0074(15) 0.0090(16)
C15 0.047(3) 0.027(2) 0.0215(18) 0.0043(15) 0.0078(17) 0.0027(19)
C16 0.070(4) 0.024(2) 0.036(2) 0.0018(17) 0.014(2) 0.006(2)
C17 0.078(4) 0.031(3) 0.044(3) 0.009(2) 0.027(3) 0.029(3)
C18 0.046(3) 0.047(3) 0.042(2) 0.013(2) 0.023(2) 0.024(2)
C19 0.034(2) 0.033(2) 0.0253(19) 0.0068(15) 0.0102(16) 0.0114(18)
C20 0.050(3) 0.025(2) 0.030(2) 0.0009(16) 0.0029(19) -0.005(2)
C21 0.046(3) 0.043(3) 0.064(3) -0.003(2) 0.021(2) -0.012(2)
C22 0.076(4) 0.038(3) 0.043(3) -0.005(2) -0.005(3) -0.016(3)
C23 0.056(4) 0.048(3) 0.081(4) 0.028(3) -0.034(3) -0.018(3)
C24 0.141(8) 0.140(8) 0.118(7) -0.078(6) -0.088(6) 0.076(7)
C25 0.045(6) 0.58(4) 0.36(2) -0.33(2) -0.082(9) 0.064(12)
C26 0.048(3) 0.023(2) 0.042(2) 0.0041(17) 0.000(2) -0.005(2)
C27 0.050(3) 0.088(4) 0.031(2) 0.002(2) 0.012(2) 0.005(3)
C28 0.080(5) 0.125(6) 0.045(3) -0.007(3) 0.020(3) -0.058(4)
C29 0.026(2) 0.042(3) 0.042(2) 0.0080(19) 0.0065(18) 0.011(2)
C30 0.053(3) 0.055(3) 0.054(3) -0.006(2) 0.011(2) -0.008(3)
C31 0.030(3) 0.080(4) 0.054(3) 0.003(3) 0.008(2) 0.000(3)
C32 0.030(2) 0.024(2) 0.0208(18) 0.0007(14) 0.0054(15) 0.0058(16)
C33 0.027(2) 0.0201(19) 0.0304(19) -0.0044(14) 0.0052(16) 0.0013(16)
C34 0.033(2) 0.047(3) 0.032(2) -0.0109(18) 0.0079(18) -0.015(2)
C35 0.043(3) 0.078(4) 0.049(3) -0.024(3) 0.025(2) -0.029(3)
C36 0.029(3) 0.088(4) 0.073(4) -0.032(3) 0.017(3) -0.025(3)
C37 0.030(3) 0.064(4) 0.060(3) -0.022(3) -0.007(2) -0.012(2)
C38 0.035(2) 0.032(2) 0.035(2) -0.0089(17) 0.0014(18) -0.0042(19)
C39 0.026(2) 0.026(2) 0.038(2) 0.0030(16) 0.0070(17) 0.0063(16)
C40 0.030(2) 0.038(2) 0.035(2) 0.0025(18) 0.0028(17) -0.0001(19)
C41 0.037(3) 0.046(3) 0.050(3) -0.010(2) -0.002(2) -0.004(2)
C42 0.034(3) 0.044(3) 0.085(4) -0.005(3) 0.012(3) -0.011(2)
C43 0.047(3) 0.056(3) 0.068(3) -0.001(3) 0.028(3) -0.011(3)
C44 0.043(3) 0.038(3) 0.044(3) -0.0055(19) 0.020(2) -0.007(2)
C45 0.034(2) 0.026(2) 0.0234(18) 0.0005(14) 0.0094(16) 0.0055(17)
C46 0.035(2) 0.031(2) 0.035(2) 0.0007(17) 0.0157(18) 0.0049(18)
C47 0.049(3) 0.029(2) 0.045(3) -0.0025(18) 0.018(2) -0.001(2)
C48 0.056(3) 0.030(2) 0.048(3) -0.0006(19) 0.023(2) 0.010(2)
C49 0.041(3) 0.037(3) 0.045(3) 0.0002(19) 0.018(2) 0.013(2)
C50 0.033(2) 0.029(2) 0.036(2) 0.0015(16) 0.0122(18) 0.0039(18)
C51 0.0252(19) 0.033(2) 0.0228(17) 0.0030(15) 0.0089(14) 0.0002(17)
C52 0.035(2) 0.034(2) 0.0269(19) 0.0033(16) 0.0108(17) 0.0090(18)
C53 0.050(3) 0.041(3) 0.029(2) 0.0082(18) 0.0088(19) 0.012(2)
C54 0.048(3) 0.059(3) 0.024(2) 0.0073(19) 0.0075(19) 0.005(2)
C55 0.045(3) 0.043(3) 0.029(2) -0.0039(17) 0.0121(19) -0.002(2)
C56 0.036(2) 0.031(2) 0.028(2) 0.0041(16) 0.0110(17) 0.0018(18)
C57 0.067(5) 0.067(5) 0.196(11) 0.022(6) -0.010(6) -0.004(4)
C58 0.104(8) 0.089(7) 0.227(14) -0.045(8) -0.027(8) 0.033(6)
C59 0.089(7) 0.126(9) 0.219(14) 0.073(10) -0.021(8) -0.024(7)
C60 0.148(11) 0.141(11) 0.177(13) 0.074(10) -0.030(10) -0.040(9)
C61 0.126(11) 0.192(15) 0.28(2) 0.105(15) -0.022(12) -0.061(11)
N1 0.0324(18) 0.0221(16) 0.0218(15) 0.0016(12) 0.0063(13) 0.0067(14)
N2 0.0210(16) 0.0205(16) 0.0209(14) -0.0004(11) 0.0031(12) 0.0033(12)
N3 0.0251(17) 0.0176(15) 0.0238(15) 0.0028(11) 0.0045(12) 0.0039(13)
O1 0.0311(15) 0.0257(14) 0.0231(12) 0.0041(10) 0.0115(11) 0.0079(12)
O2 0.0504(19) 0.0282(15) 0.0228(13) 0.0071(11) 0.0108(12) 0.0116(13)
P 0.0239(5) 0.0242(5) 0.0234(5) 0.0008(3) 0.0081(4) 0.0044(4)
Ru 0.02155(16) 0.01971(15) 0.01987(14) 0.00109(11) 0.00579(10) 0.00458(13)

loop_
_geom_bond_atom_site_label_1
_geom_bond_atom_site_label_2
_geom_bond_distance
_geom_bond_site_symmetry_2
_geom_bond_publ_flag
C1 C2 1.395(5) . ?
C1 C6 1.397(5) . ?
C1 C20 1.527(6) . ?
C2 C3 1.368(6) . ?
C3 C4 1.371(7) . ?
C4 C5 1.397(6) . ?
C5 C6 1.400(6) . ?
C5 C23 1.502(7) . ?
C6 N1 1.426(4) . ?
C7 N1 1.269(5) . ?
C7 O1 1.326(4) . ?
C7 C8 1.493(5) . ?
C8 N2 1.339(5) . ?
C8 C9 1.387(5) . ?
C9 C10 1.388(5) . ?
C10 C11 1.389(5) . ?
C11 C12 1.375(5) . ?
C12 N2 1.342(4) . ?
C12 C13 1.493(5) . ?
C13 O2 1.230(4) . ?
C13 N3 1.359(5) . ?
C14 C19 1.398(6) . ?
C14 C15 1.404(6) . ?
C14 N3 1.451(5) . ?
C15 C16 1.397(6) . ?
C15 C26 1.516(7) . ?
C16 C17 1.373(7) . ?
C17 C18 1.361(7) . ?
C18 C19 1.409(6) . ?
C19 C29 1.503(6) . ?
C20 C22 1.521(6) . ?
C20 C21 1.530(7) . ?
C23 C24 1.424(10) . ?
C23 C25 1.471(15) . ?
C26 C28 1.497(7) . ?
C26 C27 1.510(6) . ?
C29 C31 1.520(6) . ?
C29 C30 1.528(7) . ?
C32 C33 1.450(5) . ?
C32 Ru 1.846(4) . ?
C33 C38 1.401(6) . ?
C33 C34 1.404(5) . ?
C34 C35 1.377(6) . ?
C35 C36 1.381(8) . ?
C36 C37 1.377(8) . ?
C37 C38 1.370(6) . ?
C39 C40 1.392(6) . ?
C39 C44 1.396(6) . ?
C39 P 1.824(4) . ?
C40 C41 1.376(6) . ?
C41 C42 1.372(7) . ?
C42 C43 1.371(8) . ?
C43 C44 1.374(7) . ?
C45 C50 1.384(6) . ?
C45 C46 1.391(6) . ?
C45 P 1.820(4) . ?
C46 C47 1.382(6) . ?
C47 C48 1.372(7) . ?
C48 C49 1.393(7) . ?
C49 C50 1.381(6) . ?
C51 C52 1.393(6) . ?
C51 C56 1.393(5) . ?
C51 P 1.835(4) . ?
C52 C53 1.384(6) . ?
C53 C54 1.388(6) . ?
C54 C55 1.379(7) . ?
C55 C56 1.385(6) . ?
C57 C58 1.565(15) . ?
C58 C59 1.438(16) . ?
C59 C60 1.485(15) . ?
C60 C61 1.644(19) . ?
N2 Ru 2.009(3) . ?
N3 Ru 2.077(3) . ?
O1 Ru 2.060(3) . ?
P Ru 2.3273(10) . ?
